data_4128699
loop_
_publ_author_name
'Tang, Shan'
'von Wolff, Niklas'
'Diskin-Posner, Yael'
'Leitus, Gregory'
'Ben-David, Yehoshoa'
'Milstein, David'

_publ_section_title
;
 Pyridine-Based PCP-Ruthenium Complexes: Unusual Structures and
 Metal-Ligand Cooperation.
;
_journal_issue 18
_journal_name_full 'Journal of the American Chemical Society'
_journal_page_first 7554
_journal_page_last 7561
_journal_paper_doi 10.1021/jacs.9b02669
_journal_volume 141
_journal_year 2019
_chemical_formula_moiety 'C25 H43 N O2 P2 Ru'
_chemical_formula_sum 'C25 H43 N O2 P2 Ru'
_chemical_formula_weight 552.61
_space_group_crystal_system monoclinic
_space_group_IT_number 14
_space_group_name_Hall '-P 2yn'
_space_group_name_H-M_alt 'P 1 21/n 1'
_atom_sites_solution_hydrogens mixed
_audit_creation_method SHELXL-2014/7
_cell_angle_alpha 90
_cell_angle_beta 109.982(4)
_cell_angle_gamma 90
_cell_formula_units_Z 4
_cell_length_a 12.2611(5)
_cell_length_b 15.6139(5)
_cell_length_c 15.0481(6)
_cell_measurement_reflns_used 18746
_cell_measurement_temperature 100(2)
_cell_measurement_theta_max 33.4850
_cell_measurement_theta_min 3.8430
_cell_volume 2707.43(19)
_computing_cell_refinement 'CrysAlisPro 1.171.39.46 (Rigaku OD, 2018)'
_computing_data_collection 'CrysAlisPro 1.171.39.46 (Rigaku OD, 2018)'
_computing_data_reduction 'CrysAlisPro 1.171.39.46 (Rigaku OD, 2018)'
_computing_molecular_graphics 'Olex2 (Dolomanov et al., 2009)'
_computing_publication_material 'Olex2 (Dolomanov et al., 2009)'
_computing_structure_refinement 'SHELXL-2014/7 (Sheldrick, 2014)'
_computing_structure_solution 'ShelXT (Sheldrick, 2015)'
_diffrn_ambient_temperature 100(2)
_diffrn_measured_fraction_theta_full 0.997
_diffrn_measured_fraction_theta_max 0.997
_diffrn_measurement_device_type 'XtaLAB AFC12 (RINC): Kappa dual offset/far'
_diffrn_measurement_method '\w scans'
_diffrn_radiation_type MoK\a
_diffrn_radiation_wavelength 0.71073
_diffrn_reflns_av_R_equivalents 0.0412
_diffrn_reflns_av_unetI/netI 0.0331
_diffrn_reflns_Laue_measured_fraction_full 0.997
_diffrn_reflns_Laue_measured_fraction_max 0.997
_diffrn_reflns_limit_h_max 14
_diffrn_reflns_limit_h_min -17
_diffrn_reflns_limit_k_max 22
_diffrn_reflns_limit_k_min -22
_diffrn_reflns_limit_l_max 21
_diffrn_reflns_limit_l_min -21
_diffrn_reflns_number 35826
_diffrn_reflns_point_group_measured_fraction_full 0.997
_diffrn_reflns_point_group_measured_fraction_max 0.997
_diffrn_reflns_theta_full 25.242
_diffrn_reflns_theta_max 30.508
_diffrn_reflns_theta_min 3.709
_exptl_absorpt_coefficient_mu 0.718
_exptl_absorpt_correction_T_max 1.000
_exptl_absorpt_correction_T_min 0.734
_exptl_absorpt_correction_type gaussian
_exptl_absorpt_process_details
;
CrysAlisPro 1.171.39.46 (Rigaku Oxford Diffraction, 2018)
Numerical absorption correction based on gaussian integration over
			a multifaceted crystal model
Empirical absorption correction using spherical harmonics,
 implemented in SCALE3 ABSPACK scaling algorithm.
;
_exptl_crystal_colour yellow
_exptl_crystal_density_diffrn 1.356
_exptl_crystal_description chunk
_exptl_crystal_F_000 1160
_exptl_crystal_size_max 0.188
_exptl_crystal_size_mid 0.080
_exptl_crystal_size_min 0.070
_refine_diff_density_max 1.930
_refine_diff_density_min -0.743
_refine_diff_density_rms 0.077
_refine_ls_extinction_method none
_refine_ls_goodness_of_fit_ref 1.048
_refine_ls_hydrogen_treatment mixed
_refine_ls_matrix_type full
_refine_ls_number_parameters 309
_refine_ls_number_reflns 8242
_refine_ls_number_restraints 0
_refine_ls_restrained_S_all 1.048
_refine_ls_R_factor_all 0.0337
_refine_ls_R_factor_gt 0.0272
_refine_ls_shift/su_max 0.003
_refine_ls_shift/su_mean 0.000
_refine_ls_structure_factor_coef Fsqd
_refine_ls_weighting_details 'w=1/[\s^2^(Fo^2^)+(0.0283P)^2^+1.5634P] where P=(Fo^2^+2Fc^2^)/3'
_refine_ls_weighting_scheme calc
_refine_ls_wR_factor_gt 0.0656
_refine_ls_wR_factor_ref 0.0687
_reflns_Friedel_coverage 0.000
_reflns_number_gt 7217
_reflns_number_total 8242
_reflns_threshold_expression 'I > 2\s(I)'
_cod_data_source_file ja9b02669_si_002.cif
_cod_data_source_block 8b
_cod_original_sg_symbol_H-M 'P 21/n'
_cod_database_code 4128699
_shelx_shelxl_version_number 2014/7
_shelx_space_group_comment
;
The symmetry employed for this shelxl refinement is uniquely defined
by the following loop, which should always be used as a source of
symmetry information in preference to the above space-group names.
They are only intended as comments.
;
_shelx_estimated_absorpt_t_min 0.877
_shelx_estimated_absorpt_t_max 0.951

loop_
_space_group_symop_operation_xyz
'x, y, z'
'-x+1/2, y+1/2, -z+1/2'
'-x, -y, -z'
'x-1/2, -y-1/2, z-1/2'

loop_
_atom_site_label
_atom_site_type_symbol
_atom_site_fract_x
_atom_site_fract_y
_atom_site_fract_z
_atom_site_U_iso_or_equiv
_atom_site_adp_type
_atom_site_occupancy
_atom_site_site_symmetry_order
_atom_site_calc_flag
_atom_site_refinement_flags_posn
_atom_site_refinement_flags_adp
Ru1 Ru 0.43275(2) 0.66752(2) 0.75150(2) 0.01307(4) Uani 1 1 d . .
H H 0.4192 0.6155 0.6600 0.037(6) Uiso 1 1 d R .
P1 P 0.27424(3) 0.58234(2) 0.75165(3) 0.01641(8) Uani 1 1 d . .
P2 P 0.61600(3) 0.69186(2) 0.73853(3) 0.01488(7) Uani 1 1 d . .
O1 O 0.29702(12) 0.80512(9) 0.61232(10) 0.0333(3) Uani 1 1 d . .
O2 O 0.48292(11) 0.74808(7) 0.94857(8) 0.0250(2) Uani 1 1 d . .
N1 N 0.64309(15) 0.41680(9) 0.93007(10) 0.0283(3) Uani 1 1 d . .
C1 C 0.52374(14) 0.56274(9) 0.83243(10) 0.0171(3) Uani 1 1 d . .
C2 C 0.33949(14) 0.50795(10) 0.85004(11) 0.0200(3) Uani 1 1 d . .
H2A H 0.3305 0.5306 0.9086 0.024 Uiso 1 1 calc R U
H2B H 0.3000 0.4517 0.8359 0.034(6) Uiso 1 1 calc R .
C3 C 0.46627(15) 0.49768(9) 0.86358(10) 0.0187(3) Uani 1 1 d . .
C4 C 0.52880(17) 0.42588(10) 0.90884(11) 0.0248(3) Uani 1 1 d . .
H4 H 0.4874 0.3808 0.9255 0.026(5) Uiso 1 1 calc R .
C5 C 0.69895(16) 0.48222(11) 0.90700(11) 0.0249(3) Uani 1 1 d . .
H5 H 0.7810 0.4788 0.9250 0.023(5) Uiso 1 1 calc R .
C6 C 0.64442(14) 0.55487(10) 0.85830(10) 0.0194(3) Uani 1 1 d . .
C7 C 0.71368(14) 0.62618(10) 0.83536(11) 0.0214(3) Uani 1 1 d . .
H7A H 0.7766 0.6018 0.8159 0.026 Uiso 1 1 calc R U
H7B H 0.7494 0.6622 0.8920 0.035(6) Uiso 1 1 calc R .
C8 C 0.14944(15) 0.63335(11) 0.77835(13) 0.0244(3) Uani 1 1 d . .
C9 C 0.07938(17) 0.57093(13) 0.81723(15) 0.0342(4) Uani 1 1 d . .
H9A H 0.0419 0.5279 0.7690 0.051 Uiso 1 1 calc R U
H9B H 0.0200 0.6028 0.8336 0.051 Uiso 1 1 calc R U
H9C H 0.1316 0.5424 0.8738 0.037(6) Uiso 1 1 calc R .
C10 C 0.19981(16) 0.70147(11) 0.85480(13) 0.0274(3) Uani 1 1 d . .
H10A H 0.2536 0.6743 0.9116 0.041 Uiso 1 1 calc R U
H10B H 0.1367 0.7290 0.8702 0.041 Uiso 1 1 calc R U
H10C H 0.2414 0.7447 0.8314 0.031(6) Uiso 1 1 calc R .
C11 C 0.06935(17) 0.67902(13) 0.68943(15) 0.0335(4) Uani 1 1 d . .
H11A H 0.1160 0.7149 0.6627 0.050 Uiso 1 1 calc R U
H11B H 0.0139 0.7150 0.7063 0.050 Uiso 1 1 calc R U
H11C H 0.0271 0.6363 0.6426 0.044(7) Uiso 1 1 calc R .
C12 C 0.21741(15) 0.50810(10) 0.64636(11) 0.0233(3) Uani 1 1 d . .
C13 C 0.31458(17) 0.44418(10) 0.65066(12) 0.0272(4) Uani 1 1 d . .
H13A H 0.3858 0.4756 0.6563 0.041 Uiso 1 1 calc R U
H13B H 0.2913 0.4096 0.5928 0.041 Uiso 1 1 calc R U
H13C H 0.3286 0.4066 0.7056 0.032(6) Uiso 1 1 calc R .
C14 C 0.11156(18) 0.45585(13) 0.64589(13) 0.0337(4) Uani 1 1 d . .
H14A H 0.1287 0.4266 0.7067 0.050 Uiso 1 1 calc R U
H14B H 0.0931 0.4133 0.5950 0.050 Uiso 1 1 calc R U
H14C H 0.0451 0.4942 0.6356 0.037(6) Uiso 1 1 calc R .
C15 C 0.18721(17) 0.55810(12) 0.55327(11) 0.0283(4) Uani 1 1 d . .
H15A H 0.1266 0.6002 0.5497 0.042 Uiso 1 1 calc R U
H15B H 0.1591 0.5183 0.4999 0.042 Uiso 1 1 calc R U
H15C H 0.2566 0.5877 0.5507 0.044(7) Uiso 1 1 calc R .
C16 C 0.68288(14) 0.80217(10) 0.76241(12) 0.0212(3) Uani 1 1 d . .
C17 C 0.65647(17) 0.83903(11) 0.84742(14) 0.0279(4) Uani 1 1 d . .
H17A H 0.5724 0.8454 0.8311 0.042 Uiso 1 1 calc R U
H17B H 0.6938 0.8951 0.8640 0.042 Uiso 1 1 calc R U
H17C H 0.6863 0.8001 0.9014 0.037(6) Uiso 1 1 calc R .
C18 C 0.81547(15) 0.80419(12) 0.78718(14) 0.0286(4) Uani 1 1 d . .
H18A H 0.8514 0.7622 0.8370 0.043 Uiso 1 1 calc R U
H18B H 0.8446 0.8615 0.8095 0.043 Uiso 1 1 calc R U
H18C H 0.8348 0.7902 0.7308 0.043(7) Uiso 1 1 calc R .
C19 C 0.62441(17) 0.86018(11) 0.67748(14) 0.0291(4) Uani 1 1 d . .
H19A H 0.6488 0.8432 0.6244 0.044 Uiso 1 1 calc R U
H19B H 0.6470 0.9198 0.6946 0.044 Uiso 1 1 calc R U
H19C H 0.5399 0.8547 0.6591 0.039(6) Uiso 1 1 calc R .
C20 C 0.63462(14) 0.64646(10) 0.62777(11) 0.0198(3) Uani 1 1 d . .
C21 C 0.62511(16) 0.54839(11) 0.63226(12) 0.0257(3) Uani 1 1 d . .
H21A H 0.6914 0.5261 0.6843 0.039 Uiso 1 1 calc R U
H21B H 0.6249 0.5233 0.5725 0.039 Uiso 1 1 calc R U
H21C H 0.5529 0.5332 0.6428 0.041(7) Uiso 1 1 calc R .
C22 C 0.75248(16) 0.66689(12) 0.61833(13) 0.0274(4) Uani 1 1 d . .
H22A H 0.7567 0.7282 0.6060 0.041 Uiso 1 1 calc R U
H22B H 0.7614 0.6339 0.5658 0.041 Uiso 1 1 calc R U
H22C H 0.8147 0.6516 0.6771 0.044(7) Uiso 1 1 calc R .
C23 C 0.53762(15) 0.67802(11) 0.53889(11) 0.0240(3) Uani 1 1 d . .
H23A H 0.4621 0.6618 0.5426 0.036 Uiso 1 1 calc R U
H23B H 0.5470 0.6519 0.4827 0.036 Uiso 1 1 calc R U
H23C H 0.5419 0.7405 0.5347 0.043(7) Uiso 1 1 calc R .
C24 C 0.34779(14) 0.75462(10) 0.66597(12) 0.0201(3) Uani 1 1 d . .
C25 C 0.46142(14) 0.72177(9) 0.87368(11) 0.0179(3) Uani 1 1 d . .

loop_
_atom_site_aniso_label
_atom_site_aniso_U_11
_atom_site_aniso_U_22
_atom_site_aniso_U_33
_atom_site_aniso_U_23
_atom_site_aniso_U_13
_atom_site_aniso_U_12
Ru1 0.01364(6) 0.00911(6) 0.01679(6) 0.00052(3) 0.00561(4) -0.00009(4)
P1 0.01723(18) 0.01445(16) 0.01702(17) 0.00161(12) 0.00519(14) -0.00384(13)
P2 0.01373(17) 0.01359(16) 0.01789(17) -0.00241(12) 0.00613(14) -0.00032(12)
O1 0.0311(7) 0.0268(6) 0.0404(7) 0.0148(5) 0.0102(6) 0.0086(5)
O2 0.0356(7) 0.0198(5) 0.0214(5) -0.0029(4) 0.0120(5) -0.0033(5)
N1 0.0425(9) 0.0219(7) 0.0199(6) 0.0048(5) 0.0099(6) 0.0138(6)
C1 0.0217(7) 0.0135(6) 0.0148(6) -0.0018(5) 0.0047(6) 0.0025(5)
C2 0.0263(8) 0.0161(7) 0.0168(7) 0.0023(5) 0.0063(6) -0.0042(5)
C3 0.0274(8) 0.0132(6) 0.0142(6) -0.0005(5) 0.0056(6) 0.0004(5)
C4 0.0394(10) 0.0160(7) 0.0181(7) 0.0030(5) 0.0087(7) 0.0033(6)
C5 0.0290(9) 0.0262(8) 0.0183(7) 0.0014(6) 0.0064(6) 0.0126(6)
C6 0.0229(8) 0.0182(7) 0.0166(6) -0.0010(5) 0.0059(6) 0.0055(5)
C7 0.0169(7) 0.0246(8) 0.0204(7) -0.0010(6) 0.0034(6) 0.0034(6)
C8 0.0178(8) 0.0269(8) 0.0305(8) 0.0057(6) 0.0108(7) -0.0012(6)
C9 0.0278(9) 0.0393(10) 0.0406(10) 0.0050(8) 0.0183(8) -0.0081(8)
C10 0.0262(9) 0.0249(8) 0.0371(9) 0.0001(7) 0.0184(8) 0.0032(6)
C11 0.0190(8) 0.0415(10) 0.0400(10) 0.0114(8) 0.0101(8) 0.0040(7)
C12 0.0274(8) 0.0216(7) 0.0174(7) 0.0005(5) 0.0030(6) -0.0110(6)
C13 0.0410(10) 0.0176(7) 0.0215(7) -0.0052(6) 0.0087(7) -0.0074(7)
C14 0.0359(11) 0.0324(9) 0.0286(9) 0.0004(7) 0.0058(8) -0.0198(8)
C15 0.0307(9) 0.0312(9) 0.0181(7) 0.0031(6) 0.0022(7) -0.0102(7)
C16 0.0214(8) 0.0179(7) 0.0279(8) -0.0067(6) 0.0130(6) -0.0067(6)
C17 0.0317(9) 0.0209(8) 0.0383(9) -0.0133(7) 0.0211(8) -0.0105(6)
C18 0.0204(8) 0.0320(9) 0.0346(9) -0.0125(7) 0.0109(7) -0.0097(7)
C19 0.0305(9) 0.0193(7) 0.0403(10) 0.0019(7) 0.0158(8) -0.0060(6)
C20 0.0177(7) 0.0222(7) 0.0201(7) -0.0050(5) 0.0070(6) 0.0005(6)
C21 0.0283(9) 0.0222(7) 0.0277(8) -0.0080(6) 0.0109(7) 0.0031(6)
C22 0.0210(8) 0.0389(10) 0.0260(8) -0.0107(7) 0.0127(7) -0.0029(7)
C23 0.0224(8) 0.0304(8) 0.0190(7) -0.0015(6) 0.0068(6) -0.0020(6)
C24 0.0183(7) 0.0163(7) 0.0274(8) 0.0020(5) 0.0098(6) -0.0002(5)
C25 0.0187(7) 0.0112(6) 0.0245(7) 0.0023(5) 0.0082(6) -0.0001(5)

loop_
_atom_type_symbol
_atom_type_description
_atom_type_scat_dispersion_real
_atom_type_scat_dispersion_imag
_atom_type_scat_source
C C 0.0033 0.0016 'International Tables Vol C Tables 4.2.6.8 and 6.1.1.4'
H H 0.0000 0.0000 'International Tables Vol C Tables 4.2.6.8 and 6.1.1.4'
N N 0.0061 0.0033 'International Tables Vol C Tables 4.2.6.8 and 6.1.1.4'
O O 0.0106 0.0060 'International Tables Vol C Tables 4.2.6.8 and 6.1.1.4'
P P 0.1023 0.0942 'International Tables Vol C Tables 4.2.6.8 and 6.1.1.4'
Ru Ru -1.2594 0.8363 'International Tables Vol C Tables 4.2.6.8 and 6.1.1.4'

loop_
_geom_angle_atom_site_label_1
_geom_angle_atom_site_label_2
_geom_angle_atom_site_label_3
_geom_angle
C24 Ru1 C25 101.95(6)
C24 Ru1 C1 173.60(6)
C25 Ru1 C1 84.44(6)
C24 Ru1 P2 98.34(5)
C25 Ru1 P2 97.99(5)
C1 Ru1 P2 80.90(5)
C24 Ru1 P1 98.16(5)
C25 Ru1 P1 97.33(5)
C1 Ru1 P1 80.55(4)
P2 Ru1 P1 154.589(14)
C24 Ru1 H 84.7
C25 Ru1 H 173.3
C1 Ru1 H 88.9
P2 Ru1 H 80.1
P1 Ru1 H 82.4
C2 P1 C8 104.89(8)
C2 P1 C12 102.81(7)
C8 P1 C12 110.08(8)
C2 P1 Ru1 103.04(5)
C8 P1 Ru1 119.44(5)
C12 P1 Ru1 114.38(5)
C7 P2 C16 103.52(8)
C7 P2 C20 104.21(7)
C16 P2 C20 109.48(7)
C7 P2 Ru1 103.00(6)
C16 P2 Ru1 119.77(5)
C20 P2 Ru1 114.72(5)
C4 N1 C5 116.42(14)
C6 C1 C3 116.51(14)
C6 C1 Ru1 121.80(11)
C3 C1 Ru1 121.68(11)
C3 C2 P1 108.77(10)
C3 C2 H2A 109.9
P1 C2 H2A 109.9
C3 C2 H2B 109.9
P1 C2 H2B 109.9
H2A C2 H2B 108.3
C4 C3 C1 119.24(16)
C4 C3 C2 121.38(14)
C1 C3 C2 119.35(13)
N1 C4 C3 123.96(16)
N1 C4 H4 118.0
C3 C4 H4 118.0
N1 C5 C6 124.18(17)
N1 C5 H5 117.9
C6 C5 H5 117.9
C5 C6 C1 119.32(15)
C5 C6 C7 121.00(15)
C1 C6 C7 119.66(13)
C6 C7 P2 109.01(11)
C6 C7 H7A 109.9
P2 C7 H7A 109.9
C6 C7 H7B 109.9
P2 C7 H7B 109.9
H7A C7 H7B 108.3
C10 C8 C11 107.75(15)
C10 C8 C9 106.72(15)
C11 C8 C9 110.52(15)
C10 C8 P1 107.74(11)
C11 C8 P1 109.50(12)
C9 C8 P1 114.33(13)
C8 C9 H9A 109.5
C8 C9 H9B 109.5
H9A C9 H9B 109.5
C8 C9 H9C 109.5
H9A C9 H9C 109.5
H9B C9 H9C 109.5
C8 C10 H10A 109.5
C8 C10 H10B 109.5
H10A C10 H10B 109.5
C8 C10 H10C 109.5
H10A C10 H10C 109.5
H10B C10 H10C 109.5
C8 C11 H11A 109.5
C8 C11 H11B 109.5
H11A C11 H11B 109.5
C8 C11 H11C 109.5
H11A C11 H11C 109.5
H11B C11 H11C 109.5
C14 C12 C15 109.10(14)
C14 C12 C13 107.31(15)
C15 C12 C13 108.07(15)
C14 C12 P1 113.53(12)
C15 C12 P1 110.94(11)
C13 C12 P1 107.68(11)
C12 C13 H13A 109.5
C12 C13 H13B 109.5
H13A C13 H13B 109.5
C12 C13 H13C 109.5
H13A C13 H13C 109.5
H13B C13 H13C 109.5
C12 C14 H14A 109.5
C12 C14 H14B 109.5
H14A C14 H14B 109.5
C12 C14 H14C 109.5
H14A C14 H14C 109.5
H14B C14 H14C 109.5
C12 C15 H15A 109.5
C12 C15 H15B 109.5
H15A C15 H15B 109.5
C12 C15 H15C 109.5
H15A C15 H15C 109.5
H15B C15 H15C 109.5
C19 C16 C17 107.58(14)
C19 C16 C18 110.17(14)
C17 C16 C18 107.26(14)
C19 C16 P2 109.38(11)
C17 C16 P2 107.40(11)
C18 C16 P2 114.76(12)
C16 C17 H17A 109.5
C16 C17 H17B 109.5
H17A C17 H17B 109.5
C16 C17 H17C 109.5
H17A C17 H17C 109.5
H17B C17 H17C 109.5
C16 C18 H18A 109.5
C16 C18 H18B 109.5
H18A C18 H18B 109.5
C16 C18 H18C 109.5
H18A C18 H18C 109.5
H18B C18 H18C 109.5
C16 C19 H19A 109.5
C16 C19 H19B 109.5
H19A C19 H19B 109.5
C16 C19 H19C 109.5
H19A C19 H19C 109.5
H19B C19 H19C 109.5
C22 C20 C23 109.05(14)
C22 C20 C21 107.40(14)
C23 C20 C21 108.04(13)
C22 C20 P2 113.84(11)
C23 C20 P2 110.83(11)
C21 C20 P2 107.45(11)
C20 C21 H21A 109.5
C20 C21 H21B 109.5
H21A C21 H21B 109.5
C20 C21 H21C 109.5
H21A C21 H21C 109.5
H21B C21 H21C 109.5
C20 C22 H22A 109.5
C20 C22 H22B 109.5
H22A C22 H22B 109.5
C20 C22 H22C 109.5
H22A C22 H22C 109.5
H22B C22 H22C 109.5
C20 C23 H23A 109.5
C20 C23 H23B 109.5
H23A C23 H23B 109.5
C20 C23 H23C 109.5
H23A C23 H23C 109.5
H23B C23 H23C 109.5
O1 C24 Ru1 177.75(15)
O2 C25 Ru1 174.70(13)

loop_
_geom_bond_atom_site_label_1
_geom_bond_atom_site_label_2
_geom_bond_distance
Ru1 C24 1.9171(16)
Ru1 C25 1.9441(16)
Ru1 C1 2.1156(14)
Ru1 P2 2.3517(4)
Ru1 P1 2.3556(4)
Ru1 H 1.5578
P1 C2 1.8363(15)
P1 C8 1.8861(18)
P1 C12 1.8934(16)
P2 C7 1.8483(16)
P2 C16 1.8886(15)
P2 C20 1.8953(16)
O1 C24 1.148(2)
O2 C25 1.1425(19)
N1 C4 1.334(3)
N1 C5 1.340(2)
C1 C6 1.401(2)
C1 C3 1.405(2)
C2 C3 1.506(2)
C2 H2A 0.9900
C2 H2B 0.9900
C3 C4 1.397(2)
C4 H4 0.9500
C5 C6 1.391(2)
C5 H5 0.9500
C6 C7 1.510(2)
C7 H7A 0.9900
C7 H7B 0.9900
C8 C10 1.533(3)
C8 C11 1.538(2)
C8 C9 1.541(2)
C9 H9A 0.9800
C9 H9B 0.9800
C9 H9C 0.9800
C10 H10A 0.9800
C10 H10B 0.9800
C10 H10C 0.9800
C11 H11A 0.9800
C11 H11B 0.9800
C11 H11C 0.9800
C12 C14 1.531(2)
C12 C15 1.534(2)
C12 C13 1.538(3)
C13 H13A 0.9800
C13 H13B 0.9800
C13 H13C 0.9800
C14 H14A 0.9800
C14 H14B 0.9800
C14 H14C 0.9800
C15 H15A 0.9800
C15 H15B 0.9800
C15 H15C 0.9800
C16 C19 1.530(2)
C16 C17 1.535(2)
C16 C18 1.539(2)
C17 H17A 0.9800
C17 H17B 0.9800
C17 H17C 0.9800
C18 H18A 0.9800
C18 H18B 0.9800
C18 H18C 0.9800
C19 H19A 0.9800
C19 H19B 0.9800
C19 H19C 0.9800
C20 C22 1.533(2)
C20 C23 1.536(2)
C20 C21 1.539(2)
C21 H21A 0.9800
C21 H21B 0.9800
C21 H21C 0.9800
C22 H22A 0.9800
C22 H22B 0.9800
C22 H22C 0.9800
C23 H23A 0.9800
C23 H23B 0.9800
C23 H23C 0.9800

loop_
_geom_torsion_atom_site_label_1
_geom_torsion_atom_site_label_2
_geom_torsion_atom_site_label_3
_geom_torsion_atom_site_label_4
_geom_torsion
C8 P1 C2 C3 -152.10(10)
C12 P1 C2 C3 92.76(11)
Ru1 P1 C2 C3 -26.39(11)
C6 C1 C3 C4 -6.6(2)
Ru1 C1 C3 C4 173.84(11)
C6 C1 C3 C2 171.67(13)
Ru1 C1 C3 C2 -7.91(19)
P1 C2 C3 C4 -157.81(12)
P1 C2 C3 C1 23.98(17)
C5 N1 C4 C3 1.1(2)
C1 C3 C4 N1 4.3(2)
C2 C3 C4 N1 -173.96(15)
C4 N1 C5 C6 -3.9(2)
N1 C5 C6 C1 1.3(2)
N1 C5 C6 C7 179.67(15)
C3 C1 C6 C5 4.0(2)
Ru1 C1 C6 C5 -176.41(11)
C3 C1 C6 C7 -174.35(13)
Ru1 C1 C6 C7 5.23(19)
C5 C6 C7 P2 160.72(12)
C1 C6 C7 P2 -20.94(17)
C16 P2 C7 C6 149.78(11)
C20 P2 C7 C6 -95.72(12)
Ru1 P2 C7 C6 24.35(11)
C2 P1 C8 C10 77.62(12)
C12 P1 C8 C10 -172.40(11)
Ru1 P1 C8 C10 -37.09(13)
C2 P1 C8 C11 -165.45(12)
C12 P1 C8 C11 -55.48(14)
Ru1 P1 C8 C11 79.83(13)
C2 P1 C8 C9 -40.82(15)
C12 P1 C8 C9 69.15(15)
Ru1 P1 C8 C9 -155.53(11)
C2 P1 C12 C14 71.29(15)
C8 P1 C12 C14 -40.04(15)
Ru1 P1 C12 C14 -177.79(11)
C2 P1 C12 C15 -165.43(13)
C8 P1 C12 C15 83.24(14)
Ru1 P1 C12 C15 -54.51(14)
C2 P1 C12 C13 -47.36(12)
C8 P1 C12 C13 -158.69(11)
Ru1 P1 C12 C13 63.57(11)
C7 P2 C16 C19 169.44(12)
C20 P2 C16 C19 58.78(13)
Ru1 P2 C16 C19 -76.72(12)
C7 P2 C16 C17 -74.08(13)
C20 P2 C16 C17 175.26(12)
Ru1 P2 C16 C17 39.76(14)
C7 P2 C16 C18 45.06(14)
C20 P2 C16 C18 -65.60(14)
Ru1 P2 C16 C18 158.90(10)
C7 P2 C20 C22 -71.04(14)
C16 P2 C20 C22 39.16(14)
Ru1 P2 C20 C22 177.12(11)
C7 P2 C20 C23 165.58(11)
C16 P2 C20 C23 -84.21(13)
Ru1 P2 C20 C23 53.74(12)
C7 P2 C20 C21 47.75(13)
C16 P2 C20 C21 157.95(11)
Ru1 P2 C20 C21 -64.09(12)
